data_4108654
loop_
_publ_author_name
'Yuzhong Wang'
'Yaoming Xie'
'Pingrong Wei'
'R. Bruce King'
'Henry F. Schaefer, III'
'Paul v. R. Schleyer'
'Gregory H. Robinson'

_publ_section_title
;
 Carbene-Stabilized Diphosphorus
;
_journal_name_full 'Journal of the American Chemical Society'
_journal_page_first 14970
_journal_page_last 14971
_journal_paper_doi 10.1021/ja807828t
_journal_volume 130
_journal_year 2008
_chemical_formula_sum 'C42 H48 N4 P2'
_chemical_formula_weight 670.78
_chemical_name_systematic
; 
 ? 
;
_space_group_IT_number 15
_symmetry_cell_setting monoclinic
_symmetry_space_group_name_Hall '-C 2yc'
_symmetry_space_group_name_H-M 'C 1 2/c 1'
_atom_sites_solution_hydrogens geom
_atom_sites_solution_primary direct
_atom_sites_solution_secondary difmap
_audit_creation_method SHELXL-97
_cell_angle_alpha 90.00
_cell_angle_beta 127.1020(10)
_cell_angle_gamma 90.00
_cell_formula_units_Z 8
_cell_length_a 28.490(2)
_cell_length_b 17.0000(13)
_cell_length_c 20.129(3)
_cell_measurement_reflns_used 8600
_cell_measurement_temperature 273(2)
_cell_measurement_theta_max 23.394
_cell_measurement_theta_min 2.396
_cell_volume 7775.5(14)
_computing_structure_refinement 'SHELXL-97 (Sheldrick, 1997)'
_computing_structure_solution 'SHELXS-97 (Sheldrick, 1990)'
_diffrn_ambient_temperature 273(2)
_diffrn_measured_fraction_theta_full 0.999
_diffrn_measured_fraction_theta_max 0.999
_diffrn_measurement_device_type 'BRUKER APEX II'
_diffrn_measurement_method OMEGA-SCAN
_diffrn_radiation_monochromator graphite
_diffrn_radiation_source 'fine-focus sealed tube'
_diffrn_radiation_type MoK\a
_diffrn_radiation_wavelength 0.71073
_diffrn_reflns_av_R_equivalents 0.0462
_diffrn_reflns_av_sigmaI/netI 0.0305
_diffrn_reflns_limit_h_max 33
_diffrn_reflns_limit_h_min -33
_diffrn_reflns_limit_k_max 20
_diffrn_reflns_limit_k_min -20
_diffrn_reflns_limit_l_max 23
_diffrn_reflns_limit_l_min -23
_diffrn_reflns_number 40703
_diffrn_reflns_theta_full 25.00
_diffrn_reflns_theta_max 25.00
_diffrn_reflns_theta_min 2.28
_diffrn_standards_decay_% 0
_diffrn_standards_interval_count 0
_diffrn_standards_interval_time 0
_diffrn_standards_number 0
_exptl_absorpt_coefficient_mu 0.145
_exptl_absorpt_correction_T_max 0.9785
_exptl_absorpt_correction_T_min 0.9509
_exptl_absorpt_correction_type multi-scan
_exptl_absorpt_process_details 'BRUKER SADABS'
_exptl_crystal_colour red
_exptl_crystal_density_diffrn 1.146
_exptl_crystal_description plate
_exptl_crystal_F_000 2864
_exptl_crystal_size_max 0.35
_exptl_crystal_size_mid 0.30
_exptl_crystal_size_min 0.15
_refine_diff_density_max 0.389
_refine_diff_density_min -0.301
_refine_diff_density_rms 0.044
_refine_ls_extinction_method none
_refine_ls_goodness_of_fit_ref 1.051
_refine_ls_hydrogen_treatment constr
_refine_ls_matrix_type full
_refine_ls_number_parameters 433
_refine_ls_number_reflns 6846
_refine_ls_number_restraints 0
_refine_ls_restrained_S_all 1.051
_refine_ls_R_factor_all 0.0871
_refine_ls_R_factor_gt 0.0522
_refine_ls_shift/su_max 0.001
_refine_ls_shift/su_mean 0.000
_refine_ls_structure_factor_coef Fsqd
_refine_ls_weighting_details 'calc w=1/[\s^2^(Fo^2^)+(0.0778P)^2^+11.0408P] where P=(Fo^2^+2Fc^2^)/3'
_refine_ls_weighting_scheme calc
_refine_ls_wR_factor_gt 0.1403
_refine_ls_wR_factor_ref 0.1758
_reflns_number_gt 4616
_reflns_number_total 6846
_reflns_threshold_expression >2sigma(I)
_cod_data_source_file ja807828t_si_002.cif
_cod_data_source_block j1
_cod_original_cell_volume 7775.5(13)
_cod_database_code 4108654

loop_
_symmetry_equiv_pos_as_xyz
'x, y, z'
'-x, y, -z+1/2'
'x+1/2, y+1/2, z'
'-x+1/2, y+1/2, -z+1/2'
'-x, -y, -z'
'x, -y, z-1/2'
'-x+1/2, -y+1/2, -z'
'x+1/2, -y+1/2, z-1/2'

loop_
_atom_site_label
_atom_site_type_symbol
_atom_site_fract_x
_atom_site_fract_y
_atom_site_fract_z
_atom_site_U_iso_or_equiv
_atom_site_adp_type
_atom_site_occupancy
_atom_site_symmetry_multiplicity
_atom_site_calc_flag
_atom_site_refinement_flags
P1 P 0.19098(3) 0.45239(5) 0.58362(5) 0.0540(2) Uani 1 1 d .
P2 P 0.12885(3) 0.37814(5) 0.58519(5) 0.0555(3) Uani 1 1 d .
N1 N 0.10348(10) 0.44130(15) 0.40344(14) 0.0491(6) Uani 1 1 d .
N2 N 0.18626(10) 0.49791(15) 0.44980(14) 0.0520(6) Uani 1 1 d .
N3 N 0.15062(11) 0.24695(16) 0.67750(16) 0.0592(7) Uani 1 1 d .
N4 N 0.23470(10) 0.29768(16) 0.72135(15) 0.0576(7) Uani 1 1 d .
C1 C 0.15731(11) 0.46119(17) 0.47680(17) 0.0443(6) Uani 1 1 d .
C2 C 0.10146(14) 0.4641(2) 0.33550(19) 0.0639(9) Uani 1 1 d .
H2A H 0.0701 0.4562 0.2798 0.077 Uiso 1 1 calc R
C3 C 0.15171(15) 0.4990(2) 0.36354(19) 0.0657(9) Uani 1 1 d .
H3A H 0.1620 0.5203 0.3314 0.079 Uiso 1 1 calc R
C4 C 0.24523(13) 0.5284(2) 0.50433(19) 0.0547(8) Uani 1 1 d .
C5 C 0.29164(15) 0.4815(2) 0.5262(2) 0.0660(9) Uani 1 1 d .
C6 C 0.34873(16) 0.5141(3) 0.5801(2) 0.0865(13) Uani 1 1 d .
H6A H 0.3811 0.4837 0.5960 0.104 Uiso 1 1 calc R
C7 C 0.3573(2) 0.5904(4) 0.6094(3) 0.0966(15) Uani 1 1 d .
C8 C 0.3099(2) 0.6342(3) 0.5855(3) 0.0944(14) Uani 1 1 d .
H8A H 0.3158 0.6854 0.6052 0.113 Uiso 1 1 calc R
C9 C 0.25286(17) 0.6056(2) 0.5326(2) 0.0711(10) Uani 1 1 d .
C10 C 0.2013(2) 0.6553(3) 0.5084(3) 0.1014(14) Uani 1 1 d .
H10A H 0.2149 0.7063 0.5335 0.152 Uiso 1 1 calc R
H10B H 0.1810 0.6307 0.5274 0.152 Uiso 1 1 calc R
H10C H 0.1750 0.6606 0.4489 0.152 Uiso 1 1 calc R
C11 C 0.4203(2) 0.6222(4) 0.6695(3) 0.149(3) Uani 1 1 d .
H11A H 0.4477 0.5828 0.6783 0.224 Uiso 1 1 calc R
H11B H 0.4282 0.6353 0.7217 0.224 Uiso 1 1 calc R
H11C H 0.4245 0.6684 0.6460 0.224 Uiso 1 1 calc R
C12 C 0.28200(19) 0.3998(3) 0.4944(3) 0.0910(13) Uani 1 1 d .
H12A H 0.2406 0.3884 0.4591 0.136 Uiso 1 1 calc R
H12B H 0.3019 0.3637 0.5404 0.136 Uiso 1 1 calc R
H12C H 0.2972 0.3944 0.4631 0.136 Uiso 1 1 calc R
C13 C 0.05124(11) 0.41785(18) 0.39405(16) 0.0464(7) Uani 1 1 d .
C14 C 0.03169(13) 0.34091(19) 0.37126(17) 0.0535(7) Uani 1 1 d .
C15 C -0.01992(14) 0.3212(2) 0.3601(2) 0.0662(9) Uani 1 1 d .
H15A H -0.0340 0.2700 0.3448 0.079 Uiso 1 1 calc R
C16 C -0.05082(14) 0.3747(3) 0.3707(2) 0.0696(10) Uani 1 1 d .
C17 C -0.03037(13) 0.4509(2) 0.39287(18) 0.0612(9) Uani 1 1 d .
H17A H -0.0513 0.4874 0.4000 0.073 Uiso 1 1 calc R
C18 C 0.02099(12) 0.47412(19) 0.40465(17) 0.0506(7) Uani 1 1 d .
C19 C 0.04259(16) 0.5568(2) 0.4280(2) 0.0703(9) Uani 1 1 d .
H19A H 0.0783 0.5622 0.4336 0.105 Uiso 1 1 calc R
H19B H 0.0499 0.5695 0.4800 0.105 Uiso 1 1 calc R
H19C H 0.0134 0.5919 0.3855 0.105 Uiso 1 1 calc R
C20 C -0.10744(17) 0.3517(3) 0.3581(3) 0.1112(18) Uani 1 1 d .
H20A H -0.1155 0.2970 0.3434 0.167 Uiso 1 1 calc R
H20B H -0.1395 0.3828 0.3142 0.167 Uiso 1 1 calc R
H20C H -0.1030 0.3606 0.4087 0.167 Uiso 1 1 calc R
C21 C 0.06625(16) 0.2812(2) 0.3618(2) 0.0735(10) Uani 1 1 d .
H21A H 0.0463 0.2315 0.3461 0.110 Uiso 1 1 calc R
H21B H 0.1048 0.2757 0.4137 0.110 Uiso 1 1 calc R
H21C H 0.0697 0.2984 0.3195 0.110 Uiso 1 1 calc R
C22 C 0.17477(12) 0.30873(18) 0.66270(18) 0.0493(7) Uani 1 1 d .
C23 C 0.19470(15) 0.2000(2) 0.7423(2) 0.0755(11) Uani 1 1 d .
H23A H 0.1893 0.1551 0.7633 0.091 Uiso 1 1 calc R
C24 C 0.24539(15) 0.2310(2) 0.7682(2) 0.0756(11) Uani 1 1 d .
H24A H 0.2823 0.2114 0.8109 0.091 Uiso 1 1 calc R
C25 C 0.28194(11) 0.34763(19) 0.74021(17) 0.0516(7) Uani 1 1 d .
C26 C 0.29649(16) 0.4124(2) 0.7907(2) 0.0722(10) Uani 1 1 d .
C27 C 0.3457(2) 0.4546(3) 0.8132(3) 0.0975(15) Uani 1 1 d .
H27A H 0.3565 0.4987 0.8469 0.117 Uiso 1 1 calc R
C28 C 0.37954(18) 0.4340(3) 0.7880(3) 0.0955(15) Uani 1 1 d .
C29 C 0.36288(16) 0.3703(3) 0.7379(3) 0.0819(12) Uani 1 1 d .
H29A H 0.3852 0.3561 0.7201 0.098 Uiso 1 1 calc R
C30 C 0.31400(13) 0.3256(2) 0.7121(2) 0.0605(8) Uani 1 1 d .
C31 C 0.29468(19) 0.2575(3) 0.6535(3) 0.0891(12) Uani 1 1 d .
H31A H 0.2601 0.2341 0.6430 0.134 Uiso 1 1 calc R
H31B H 0.3256 0.2191 0.6779 0.134 Uiso 1 1 calc R
H31C H 0.2860 0.2758 0.6020 0.134 Uiso 1 1 calc R
C32 C 0.4343(2) 0.4806(4) 0.8167(4) 0.168(3) Uani 1 1 d .
H32A H 0.4520 0.4584 0.7929 0.251 Uiso 1 1 calc R
H32B H 0.4618 0.4786 0.8764 0.251 Uiso 1 1 calc R
H32C H 0.4237 0.5344 0.7991 0.251 Uiso 1 1 calc R
C33 C 0.2609(2) 0.4350(3) 0.8196(3) 0.1185(18) Uani 1 1 d .
H33A H 0.2777 0.4808 0.8544 0.178 Uiso 1 1 calc R
H33B H 0.2607 0.3924 0.8508 0.178 Uiso 1 1 calc R
H33C H 0.2212 0.4463 0.7723 0.178 Uiso 1 1 calc R
C34 C 0.08886(13) 0.23064(19) 0.63044(19) 0.0553(8) Uani 1 1 d .
C35 C 0.05792(13) 0.26259(18) 0.65662(19) 0.0545(8) Uani 1 1 d .
C36 C -0.00200(14) 0.2443(2) 0.6100(2) 0.0646(9) Uani 1 1 d .
H36A H -0.0237 0.2649 0.6264 0.078 Uiso 1 1 calc R
C37 C -0.02982(15) 0.1969(2) 0.5408(2) 0.0747(10) Uani 1 1 d .
C38 C 0.00277(18) 0.1671(3) 0.5168(2) 0.0820(11) Uani 1 1 d .
H38A H -0.0158 0.1354 0.4697 0.098 Uiso 1 1 calc R
C39 C 0.06233(17) 0.1825(2) 0.5607(2) 0.0693(9) Uani 1 1 d .
C40 C 0.0971(2) 0.1495(3) 0.5334(3) 0.1003(14) Uani 1 1 d .
H40A H 0.1373 0.1665 0.5712 0.150 Uiso 1 1 calc R
H40B H 0.0807 0.1679 0.4783 0.150 Uiso 1 1 calc R
H40C H 0.0955 0.0931 0.5333 0.150 Uiso 1 1 calc R
C41 C -0.09561(17) 0.1801(3) 0.4901(3) 0.1124(17) Uani 1 1 d .
H41A H -0.1111 0.2055 0.5158 0.169 Uiso 1 1 calc R
H41B H -0.1018 0.1244 0.4881 0.169 Uiso 1 1 calc R
H41C H -0.1154 0.1999 0.4345 0.169 Uiso 1 1 calc R
C42 C 0.08640(16) 0.3169(2) 0.7295(2) 0.0758(10) Uani 1 1 d .
H42A H 0.1274 0.3223 0.7537 0.114 Uiso 1 1 calc R
H42B H 0.0825 0.2957 0.7702 0.114 Uiso 1 1 calc R
H42C H 0.0677 0.3674 0.7115 0.114 Uiso 1 1 calc R

loop_
_atom_site_aniso_label
_atom_site_aniso_U_11
_atom_site_aniso_U_22
_atom_site_aniso_U_33
_atom_site_aniso_U_23
_atom_site_aniso_U_13
_atom_site_aniso_U_12
P1 0.0435(4) 0.0722(6) 0.0372(4) 0.0057(4) 0.0195(3) -0.0101(4)
P2 0.0362(4) 0.0754(6) 0.0487(5) 0.0203(4) 0.0224(4) 0.0036(4)
N1 0.0370(12) 0.0697(16) 0.0350(12) 0.0038(11) 0.0186(10) -0.0041(11)
N2 0.0435(13) 0.0704(17) 0.0414(13) 0.0030(12) 0.0253(11) -0.0101(12)
N3 0.0449(14) 0.0703(17) 0.0583(16) 0.0217(13) 0.0289(13) 0.0052(12)
N4 0.0386(13) 0.0773(18) 0.0513(14) 0.0197(13) 0.0241(12) 0.0097(12)
C1 0.0381(14) 0.0505(16) 0.0418(15) 0.0034(12) 0.0228(13) -0.0022(12)
C2 0.0542(18) 0.099(3) 0.0347(15) 0.0031(16) 0.0250(14) -0.0082(18)
C3 0.061(2) 0.096(3) 0.0441(17) 0.0084(17) 0.0339(16) -0.0091(19)
C4 0.0460(16) 0.074(2) 0.0462(16) 0.0027(15) 0.0288(14) -0.0134(15)
C5 0.055(2) 0.090(3) 0.062(2) 0.0016(18) 0.0395(17) -0.0075(18)
C6 0.049(2) 0.139(4) 0.072(2) 0.014(3) 0.0366(19) -0.008(2)
C7 0.077(3) 0.137(4) 0.069(3) -0.008(3) 0.041(2) -0.051(3)
C8 0.102(3) 0.103(3) 0.079(3) -0.017(2) 0.055(3) -0.052(3)
C9 0.077(2) 0.074(2) 0.066(2) -0.0007(19) 0.045(2) -0.023(2)
C10 0.128(4) 0.068(3) 0.120(4) 0.003(3) 0.081(3) -0.004(3)
C11 0.093(4) 0.228(7) 0.087(3) -0.010(4) 0.033(3) -0.090(4)
C12 0.083(3) 0.103(3) 0.107(3) -0.001(3) 0.068(3) 0.006(2)
C13 0.0343(14) 0.0627(19) 0.0327(14) 0.0023(13) 0.0152(12) -0.0039(13)
C14 0.0465(16) 0.065(2) 0.0393(15) -0.0013(14) 0.0206(13) -0.0052(15)
C15 0.057(2) 0.081(2) 0.0514(19) -0.0122(17) 0.0279(16) -0.0250(18)
C16 0.0453(18) 0.111(3) 0.0462(18) -0.0125(19) 0.0244(15) -0.0234(19)
C17 0.0417(16) 0.091(3) 0.0438(17) -0.0016(17) 0.0221(14) 0.0019(17)
C18 0.0411(15) 0.0644(19) 0.0368(15) 0.0038(13) 0.0185(13) 0.0003(14)
C19 0.067(2) 0.066(2) 0.076(2) 0.0000(18) 0.042(2) 0.0034(18)
C20 0.067(3) 0.175(5) 0.102(3) -0.044(3) 0.056(3) -0.054(3)
C21 0.077(2) 0.068(2) 0.069(2) -0.0060(18) 0.041(2) -0.0011(19)
C22 0.0377(15) 0.0655(19) 0.0455(16) 0.0084(14) 0.0255(13) 0.0026(13)
C23 0.058(2) 0.082(3) 0.079(2) 0.039(2) 0.0380(19) 0.0143(19)
C24 0.0477(19) 0.093(3) 0.073(2) 0.040(2) 0.0291(17) 0.0218(18)
C25 0.0336(14) 0.068(2) 0.0437(16) 0.0100(15) 0.0182(13) 0.0076(14)
C26 0.061(2) 0.083(3) 0.0474(19) -0.0024(18) 0.0192(17) 0.0087(19)
C27 0.090(3) 0.081(3) 0.064(3) -0.005(2) 0.016(2) -0.016(3)
C28 0.057(2) 0.103(4) 0.077(3) 0.027(3) 0.014(2) -0.018(2)
C29 0.049(2) 0.106(3) 0.092(3) 0.033(3) 0.043(2) 0.011(2)
C30 0.0461(17) 0.073(2) 0.061(2) 0.0148(17) 0.0316(16) 0.0108(16)
C31 0.099(3) 0.096(3) 0.095(3) -0.004(2) 0.070(3) 0.013(2)
C32 0.087(4) 0.194(6) 0.131(5) 0.054(4) 0.018(3) -0.066(4)
C33 0.113(4) 0.153(5) 0.083(3) -0.027(3) 0.056(3) 0.028(3)
C34 0.0481(17) 0.0607(19) 0.0550(18) 0.0120(15) 0.0300(15) -0.0048(14)
C35 0.0474(17) 0.0581(19) 0.0548(18) 0.0029(15) 0.0291(15) -0.0085(14)
C36 0.0548(19) 0.070(2) 0.073(2) 0.0036(18) 0.0404(18) -0.0062(17)
C37 0.056(2) 0.086(3) 0.067(2) -0.002(2) 0.0294(19) -0.0226(19)
C38 0.080(3) 0.094(3) 0.067(2) -0.019(2) 0.041(2) -0.030(2)
C39 0.080(2) 0.070(2) 0.065(2) 0.0007(18) 0.048(2) -0.0082(19)
C40 0.120(4) 0.107(3) 0.105(3) -0.009(3) 0.084(3) -0.002(3)
C41 0.061(2) 0.161(5) 0.083(3) -0.012(3) 0.026(2) -0.042(3)
C42 0.068(2) 0.086(3) 0.069(2) -0.011(2) 0.0392(19) -0.012(2)

loop_
_atom_type_symbol
_atom_type_description
_atom_type_scat_dispersion_real
_atom_type_scat_dispersion_imag
_atom_type_scat_source
C C 0.0033 0.0016 'International Tables Vol C Tables 4.2.6.8 and 6.1.1.4'
H H 0.0000 0.0000 'International Tables Vol C Tables 4.2.6.8 and 6.1.1.4'
N N 0.0061 0.0033 'International Tables Vol C Tables 4.2.6.8 and 6.1.1.4'
P P 0.1023 0.0942 'International Tables Vol C Tables 4.2.6.8 and 6.1.1.4'

loop_
_geom_angle_atom_site_label_1
_geom_angle_atom_site_label_2
_geom_angle_atom_site_label_3
_geom_angle
C1 P1 P2 102.57(10)
C22 P2 P1 103.01(10)
C1 N1 C2 110.1(2)
C1 N1 C13 126.9(2)
C2 N1 C13 121.5(2)
C1 N2 C3 110.9(2)
C1 N2 C4 124.2(2)
C3 N2 C4 124.8(2)
C22 N3 C23 110.6(3)
C22 N3 C34 125.2(2)
C23 N3 C34 124.2(3)
C22 N4 C24 110.1(3)
C22 N4 C25 128.6(2)
C24 N4 C25 121.2(2)
N2 C1 N1 103.4(2)
N2 C1 P1 120.4(2)
N1 C1 P1 136.2(2)
C3 C2 N1 108.3(3)
C2 C3 N2 107.3(3)
C5 C4 C9 122.3(3)
C5 C4 N2 119.4(3)
C9 C4 N2 118.3(3)
C4 C5 C6 117.3(4)
C4 C5 C12 121.0(3)
C6 C5 C12 121.7(4)
C7 C6 C5 121.3(4)
C6 C7 C8 118.9(4)
C6 C7 C11 119.2(6)
C8 C7 C11 121.9(6)
C9 C8 C7 122.5(5)
C8 C9 C4 117.7(4)
C8 C9 C10 121.1(4)
C4 C9 C10 121.1(3)
C18 C13 C14 122.6(3)
C18 C13 N1 118.6(3)
C14 C13 N1 118.8(3)
C15 C14 C13 117.2(3)
C15 C14 C21 121.8(3)
C13 C14 C21 121.0(3)
C16 C15 C14 122.1(3)
C15 C16 C17 119.2(3)
C15 C16 C20 121.2(4)
C17 C16 C20 119.6(4)
C18 C17 C16 121.2(3)
C13 C18 C17 117.7(3)
C13 C18 C19 121.5(3)
C17 C18 C19 120.8(3)
N3 C22 N4 103.4(2)
N3 C22 P2 120.1(2)
N4 C22 P2 136.5(2)
C24 C23 N3 107.3(3)
C23 C24 N4 108.6(3)
C30 C25 C26 122.5(3)
C30 C25 N4 118.4(3)
C26 C25 N4 118.9(3)
C27 C26 C25 116.6(4)
C27 C26 C33 122.1(4)
C25 C26 C33 121.3(4)
C28 C27 C26 122.9(4)
C29 C28 C27 117.9(4)
C29 C28 C32 121.3(6)
C27 C28 C32 120.8(6)
C28 C29 C30 122.6(4)
C25 C30 C29 117.4(4)
C25 C30 C31 120.7(3)
C29 C30 C31 121.8(3)
C35 C34 C39 122.2(3)
C35 C34 N3 118.8(3)
C39 C34 N3 118.9(3)
C34 C35 C36 117.2(3)
C34 C35 C42 121.6(3)
C36 C35 C42 121.1(3)
C37 C36 C35 122.4(3)
C36 C37 C38 118.2(3)
C36 C37 C41 120.8(4)
C38 C37 C41 120.9(4)
C39 C38 C37 122.2(4)
C34 C39 C38 117.8(3)
C34 C39 C40 120.8(3)
C38 C39 C40 121.4(4)

loop_
_geom_bond_atom_site_label_1
_geom_bond_atom_site_label_2
_geom_bond_distance
P1 C1 1.754(3)
P1 P2 2.1897(11)
P2 C22 1.754(3)
N1 C1 1.384(3)
N1 C2 1.389(4)
N1 C13 1.439(3)
N2 C1 1.381(3)
N2 C3 1.387(4)
N2 C4 1.439(4)
N3 C22 1.383(4)
N3 C23 1.392(4)
N3 C34 1.435(4)
N4 C22 1.383(3)
N4 C24 1.387(4)
N4 C25 1.435(4)
C2 C3 1.321(4)
C4 C5 1.370(5)
C4 C9 1.394(5)
C5 C6 1.415(5)
C5 C12 1.484(6)
C6 C7 1.384(7)
C7 C8 1.351(7)
C7 C11 1.536(6)
C8 C9 1.387(5)
C9 C10 1.498(6)
C13 C18 1.387(4)
C13 C14 1.387(4)
C14 C15 1.388(4)
C14 C21 1.504(5)
C15 C16 1.370(5)
C16 C17 1.380(5)
C16 C20 1.525(5)
C17 C18 1.391(4)
C18 C19 1.492(5)
C23 C24 1.314(5)
C25 C30 1.384(4)
C25 C26 1.382(5)
C26 C27 1.386(6)
C26 C33 1.494(6)
C27 C28 1.378(7)
C28 C29 1.356(7)
C28 C32 1.519(6)
C29 C30 1.384(5)
C30 C31 1.500(5)
C34 C35 1.382(4)
C34 C39 1.390(5)
C35 C36 1.399(4)
C35 C42 1.492(5)
C36 C37 1.373(5)
C37 C38 1.375(6)
C37 C41 1.526(5)
C38 C39 1.386(5)
C39 C40 1.502(5)
